data_7226837
loop_
_publ_author_name
'Galica, T.'
'B\;akowicz, J.'
'Konieczny, K.'
'Turowska-Tyrk, I.'

_publ_section_title
;
 Structural transformations in crystals induced by radiation and pressure.
 Part 5. The influence of pressure on the course of the photochemical
 reaction in crystals of 2,6-difluorocinnamic acid
;
_journal_issue 46
_journal_name_full CrystEngComm
_journal_page_first 8871
_journal_paper_doi 10.1039/C6CE01652A
_journal_volume 18
_journal_year 2016
_chemical_formula_sum 'C9 H6 F2 O2'
_chemical_formula_weight 184.14
_chemical_properties_physical ', Photo-sensitive'
_space_group_crystal_system monoclinic
_space_group_IT_number 14
_space_group_name_Hall '-P 2ybc'
_space_group_name_H-M_alt 'P 1 21/c 1'
_symmetry_space_group_name_Hall '-P 2ybc'
_symmetry_space_group_name_H-M 'P 1 21/c 1'
_atom_sites_solution_hydrogens geom
_atom_sites_solution_primary isomor
_audit_creation_method SHELXL-2014/7
_audit_update_record
;
2016-07-27 deposited with the CCDC.
2016-10-19 downloaded from the CCDC.
;
_cell_angle_alpha 90
_cell_angle_beta 91.771(11)
_cell_angle_gamma 90
_cell_formula_units_Z 4
_cell_length_a 3.8271(3)
_cell_length_b 19.192(2)
_cell_length_c 10.816(2)
_cell_measurement_pressure 500000
_cell_measurement_reflns_used 698
_cell_measurement_temperature 299(2)
_cell_measurement_theta_max 21.09
_cell_measurement_theta_min 6.77
_cell_volume 794.05(18)
_computing_cell_refinement 'CrysAlisPro (Agilent Technologies, 2014)'
_computing_data_collection 'CrysAlisPro (Agilent Technologies, 2014)'
_computing_data_reduction 'CrysAlisPro (Agilent Technologies, 2014)'
_computing_molecular_graphics 'ORTEP-3 for Windows (Farrugia, 2012)'
_computing_publication_material 'SHELXL-2014/7 (Sheldrick, 2015)'
_computing_structure_refinement 'SHELXL-2014/7 (Sheldrick, 2015)'
_computing_structure_solution 'SHELXS-2013/1 (Sheldrick, 2008)'
_diffrn_ambient_pressure 500000
_diffrn_ambient_temperature 299(2)
_diffrn_detector_area_resol_mean 15.9718
_diffrn_measured_fraction_theta_full 0.515
_diffrn_measured_fraction_theta_max 0.515
_diffrn_measurement_device_type 'KM4 with Eos CCD'
_diffrn_measurement_method '\f- and \w scans'
_diffrn_radiation_monochromator graphite
_diffrn_radiation_source 'fine-focus sealed tube'
_diffrn_radiation_type MoK\a
_diffrn_radiation_wavelength 0.71073
_diffrn_reflns_av_R_equivalents 0.0887
_diffrn_reflns_av_unetI/netI 0.0905
_diffrn_reflns_Laue_measured_fraction_full 0.515
_diffrn_reflns_Laue_measured_fraction_max 0.515
_diffrn_reflns_limit_h_max 4
_diffrn_reflns_limit_h_min -4
_diffrn_reflns_limit_k_max 19
_diffrn_reflns_limit_k_min -19
_diffrn_reflns_limit_l_max 8
_diffrn_reflns_limit_l_min -8
_diffrn_reflns_number 3379
_diffrn_reflns_point_group_measured_fraction_full 0.515
_diffrn_reflns_point_group_measured_fraction_max 0.515
_diffrn_reflns_theta_full 24.342
_diffrn_reflns_theta_max 24.342
_diffrn_reflns_theta_min 6.653
_exptl_absorpt_coefficient_mu 0.139
_exptl_absorpt_correction_T_max 1.00000
_exptl_absorpt_correction_T_min 0.11269
_exptl_absorpt_correction_type multi-scan
_exptl_absorpt_process_details
;
SCALE3 ABSPACK (Agilent Technologies, 2014).
;
_exptl_crystal_colour colourless
_exptl_crystal_density_diffrn 1.540
_exptl_crystal_description block
_exptl_crystal_F_000 376
_exptl_crystal_size_max 0.22
_exptl_crystal_size_mid 0.09
_exptl_crystal_size_min 0.08
_refine_diff_density_max 0.110
_refine_diff_density_min -0.119
_refine_diff_density_rms 0.029
_refine_ls_extinction_method none
_refine_ls_goodness_of_fit_ref 1.006
_refine_ls_hydrogen_treatment constr
_refine_ls_matrix_type full
_refine_ls_number_parameters 89
_refine_ls_number_reflns 673
_refine_ls_number_restraints 0
_refine_ls_restrained_S_all 1.006
_refine_ls_R_factor_all 0.1198
_refine_ls_R_factor_gt 0.0502
_refine_ls_shift/su_max 0.000
_refine_ls_shift/su_mean 0.000
_refine_ls_structure_factor_coef Fsqd
_refine_ls_weighting_details 'w=1/[\s^2^(Fo^2^)+(0.0562P)^2^] where P=(Fo^2^+2Fc^2^)/3'
_refine_ls_weighting_scheme calc
_refine_ls_wR_factor_gt 0.0990
_refine_ls_wR_factor_ref 0.1181
_reflns_Friedel_coverage 0.000
_reflns_number_gt 365
_reflns_number_total 673
_reflns_threshold_expression 'I > 2\s(I)'
_cod_data_source_file c6ce01652a1.cif
_cod_data_source_block 0secUV_p1
_cod_depositor_comments 'Adding full bibliography for 7226837--7226849.cif.'
_cod_database_code 7226837
_shelx_shelxl_version_number 2014/7
_shelx_space_group_comment
;
The symmetry employed for this shelxl refinement is uniquely defined
by the following loop, which should always be used as a source of
symmetry information in preference to the above space-group names.
They are only intended as comments.
;

loop_
_space_group_symop_operation_xyz
'x, y, z'
'x, -y+1/2, z+1/2'
'-x, -y, -z'
'-x, y-1/2, -z-1/2'

loop_
_atom_site_label
_atom_site_type_symbol
_atom_site_fract_x
_atom_site_fract_y
_atom_site_fract_z
_atom_site_U_iso_or_equiv
_atom_site_adp_type
_atom_site_occupancy
_atom_site_site_symmetry_order
_atom_site_calc_flag
_atom_site_refinement_flags_posn
_atom_site_refinement_flags_adp
C1 C 0.8909(11) 0.6876(3) 0.1845(7) 0.0559(13) Uiso 1 1 d . .
C2 C 0.9503(11) 0.6195(3) 0.2136(7) 0.069(2) Uani 1 1 d . .
H2 H 1.0546 0.6068 0.2891 0.083 Uiso 1 1 calc R U
C3 C 0.8493(13) 0.5695(3) 0.1264(8) 0.072(2) Uani 1 1 d . .
H3 H 0.8933 0.5227 0.1424 0.086 Uiso 1 1 calc R U
C4 C 0.6887(12) 0.5883(2) 0.0190(7) 0.064(2) Uani 1 1 d . .
H4 H 0.6210 0.5546 -0.0387 0.077 Uiso 1 1 calc R U
C5 C 0.6257(11) 0.6573(3) -0.0045(7) 0.0563(14) Uiso 1 1 d . .
C6 C 0.7234(9) 0.7108(2) 0.0775(5) 0.0474(12) Uiso 1 1 d . .
C7 C 0.6450(9) 0.7832(2) 0.0434(5) 0.0549(13) Uiso 1 1 d . .
H7 H 0.5195 0.7904 -0.0305 0.066 Uiso 1 1 calc R U
C8 C 0.7366(9) 0.8395(2) 0.1083(6) 0.0610(13) Uiso 1 1 d . .
H8 H 0.8649 0.8357 0.1825 0.073 Uiso 1 1 calc R U
C9 C 0.6276(12) 0.9090(2) 0.0588(8) 0.0607(16) Uiso 1 1 d . .
F1 F 0.9971(6) 0.73512(13) 0.2695(3) 0.0797(12) Uani 1 1 d . .
F2 F 0.4580(6) 0.67495(12) -0.1119(3) 0.0734(12) Uani 1 1 d . .
O1 O 0.7289(9) 0.96039(15) 0.1355(4) 0.0900(16) Uani 1 1 d . .
H1 H 0.6648 0.9979 0.1065 0.135 Uiso 1 1 calc R U
O2 O 0.4622(8) 0.91850(14) -0.0346(4) 0.0775(15) Uani 1 1 d . .

loop_
_atom_site_aniso_label
_atom_site_aniso_U_11
_atom_site_aniso_U_22
_atom_site_aniso_U_33
_atom_site_aniso_U_23
_atom_site_aniso_U_13
_atom_site_aniso_U_12
C2 0.070(3) 0.069(5) 0.068(8) 0.011(3) -0.011(3) 0.008(3)
C3 0.069(3) 0.048(5) 0.097(9) 0.009(3) -0.012(4) 0.010(3)
C4 0.070(3) 0.044(4) 0.078(9) -0.003(3) -0.005(3) 0.001(2)
F1 0.1027(17) 0.063(2) 0.071(4) -0.0066(14) -0.0283(18) 0.0045(14)
F2 0.1001(17) 0.058(2) 0.061(4) -0.0021(13) -0.0142(19) -0.0044(12)
O1 0.139(3) 0.043(3) 0.085(5) -0.0155(17) -0.051(3) 0.0030(19)
O2 0.105(2) 0.045(3) 0.081(5) -0.0094(15) -0.033(3) 0.0026(15)

loop_
_atom_type_symbol
_atom_type_description
_atom_type_scat_dispersion_real
_atom_type_scat_dispersion_imag
_atom_type_scat_source
C C 0.0033 0.0016 'International Tables Vol C Tables 4.2.6.8 and 6.1.1.4'
H H 0.0000 0.0000 'International Tables Vol C Tables 4.2.6.8 and 6.1.1.4'
F F 0.0171 0.0103 'International Tables Vol C Tables 4.2.6.8 and 6.1.1.4'
O O 0.0106 0.0060 'International Tables Vol C Tables 4.2.6.8 and 6.1.1.4'

loop_
_geom_angle_atom_site_label_1
_geom_angle_atom_site_label_2
_geom_angle_atom_site_label_3
_geom_angle
F1 C1 C2 116.6(6)
F1 C1 C6 118.4(5)
C2 C1 C6 125.0(5)
C1 C2 C3 117.6(7)
C1 C2 H2 121.2
C3 C2 H2 121.2
C4 C3 C2 120.7(6)
C4 C3 H3 119.7
C2 C3 H3 119.7
C3 C4 C5 119.5(5)
C3 C4 H4 120.2
C5 C4 H4 120.2
F2 C5 C4 118.6(5)
F2 C5 C6 118.1(5)
C4 C5 C6 123.4(6)
C1 C6 C5 113.7(5)
C1 C6 C7 127.2(5)
C5 C6 C7 119.1(5)
C8 C7 C6 126.1(5)
C8 C7 H7 117.0
C6 C7 H7 117.0
C7 C8 C9 118.1(6)
C7 C8 H8 121.0
C9 C8 H8 121.0
O2 C9 O1 123.4(5)
O2 C9 C8 125.2(5)
O1 C9 C8 111.3(6)
C9 O1 H1 109.5

loop_
_geom_bond_atom_site_label_1
_geom_bond_atom_site_label_2
_geom_bond_distance
C1 F1 1.349(6)
C1 C2 1.361(7)
C1 C6 1.380(7)
C2 C3 1.392(8)
C2 H2 0.9300
C3 C4 1.346(9)
C3 H3 0.9300
C4 C5 1.369(6)
C4 H4 0.9300
C5 F2 1.353(6)
C5 C6 1.401(8)
C6 C7 1.465(6)
C7 C8 1.331(6)
C7 H7 0.9300
C8 C9 1.492(7)
C8 H8 0.9300
C9 O2 1.189(7)
C9 O1 1.337(7)
O1 H1 0.8200
